data_7044411
loop_
_publ_author_name
'Majee, Karunamay'
'Patel, Jully'
'Das, Babulal'
'Padhi, Sumanta Kumar'

_publ_section_title
;
 &#x00B5;-Pyridine bridged Copper Complex with Robust Proton Reducing
 Ability
;
_journal_name_full 'Dalton Trans.'
_journal_paper_doi 10.1039/C7DT03153J
_journal_year 2017
_chemical_formula_moiety 'C50 H30 Cu2 N10 O4, C3 H7 N O, H2 O'
_chemical_formula_sum 'C53 H39 Cu2 N11 O6'
_chemical_formula_weight 1053.05
_space_group_crystal_system monoclinic
_space_group_IT_number 14
_space_group_name_Hall '-P 2yn'
_space_group_name_H-M_alt 'P 1 21/n 1'
_symmetry_space_group_name_Hall '-P 2yn'
_symmetry_space_group_name_H-M 'P 1 21/n 1'
_atom_sites_solution_hydrogens mixed
_atom_sites_solution_primary iterative
_atom_sites_solution_secondary difmap
_audit_creation_date 2017-09-30
_audit_creation_method
;
Olex2 1.2
(compiled 2017.08.10 svn.r3458 for OlexSys, GUI svn.r5381)
;
_audit_update_record
;
2017-09-30 deposited with the CCDC.
2017-10-04 downloaded from the CCDC.
;
_cell_angle_alpha 90
_cell_angle_beta 109.306(2)
_cell_angle_gamma 90
_cell_formula_units_Z 4
_cell_length_a 11.3335(5)
_cell_length_b 28.1780(10)
_cell_length_c 15.8677(6)
_cell_measurement_reflns_used 10079
_cell_measurement_temperature 296.15
_cell_measurement_theta_max 26.661
_cell_measurement_theta_min 1.445
_cell_volume 4782.5(3)
_computing_cell_refinement 'Bruker SMART'
_computing_data_collection 'Bruker SMART'
_computing_data_reduction 'Bruker SMART'
_computing_molecular_graphics 'Olex2 (Dolomanov et al., 2009)'
_computing_publication_material 'Olex2 (Dolomanov et al., 2009)'
_computing_structure_refinement 'ShelXL (Sheldrick, 2015)'
_computing_structure_solution 'olex2.solve (Bourhis et al., 2015)'
_diffrn_ambient_temperature 296.15
_diffrn_measured_fraction_theta_full 0.978
_diffrn_measured_fraction_theta_max 0.943
_diffrn_measurement_device_type 'Bruker SMART APEX-CCD'
_diffrn_measurement_method 'phi and omega scans'
_diffrn_radiation_type MoK\a
_diffrn_radiation_wavelength 0.71073
_diffrn_reflns_av_R_equivalents 0.1020
_diffrn_reflns_av_unetI/netI 0.1504
_diffrn_reflns_limit_h_max 14
_diffrn_reflns_limit_h_min -14
_diffrn_reflns_limit_k_max 33
_diffrn_reflns_limit_k_min -35
_diffrn_reflns_limit_l_max 16
_diffrn_reflns_limit_l_min -19
_diffrn_reflns_number 34839
_diffrn_reflns_theta_full 25.242
_diffrn_reflns_theta_max 26.661
_diffrn_reflns_theta_min 1.445
_diffrn_source 'fine-focus sealed tube'
_exptl_absorpt_coefficient_mu 0.954
_exptl_absorpt_correction_T_max 0.898
_exptl_absorpt_correction_T_min 0.781
_exptl_absorpt_correction_type multi-scan
_exptl_absorpt_process_details SADABS
_exptl_crystal_colour 'dark green'
_exptl_crystal_colour_modifier dark
_exptl_crystal_colour_primary green
_exptl_crystal_density_diffrn 1.462
_exptl_crystal_description block
_exptl_crystal_F_000 2160
_exptl_crystal_size_max 0.28
_exptl_crystal_size_mid 0.22
_exptl_crystal_size_min 0.12
_refine_diff_density_max 1.115
_refine_diff_density_min -0.463
_refine_diff_density_rms 0.065
_refine_ls_extinction_method none
_refine_ls_goodness_of_fit_ref 0.934
_refine_ls_hydrogen_treatment constr
_refine_ls_matrix_type full
_refine_ls_number_parameters 654
_refine_ls_number_reflns 10079
_refine_ls_number_restraints 3
_refine_ls_restrained_S_all 0.935
_refine_ls_R_factor_all 0.1352
_refine_ls_R_factor_gt 0.0575
_refine_ls_shift/su_max 0.001
_refine_ls_shift/su_mean 0.000
_refine_ls_structure_factor_coef Fsqd
_refine_ls_weighting_details 'w=1/[\s^2^(Fo^2^)+(0.0270P)^2^+0.0010P] where P=(Fo^2^+2Fc^2^)/3'
_refine_ls_weighting_scheme calc
_refine_ls_wR_factor_gt 0.0980
_refine_ls_wR_factor_ref 0.1083
_reflns_Friedel_coverage 0.000
_reflns_number_gt 10058
_reflns_number_total 10079
_reflns_threshold_expression 'I > 2\s(I)'
_cod_data_source_file c7dt03153j2.cif
_cod_data_source_block skp-dmf-11
_cod_database_code 7044411
_shelx_shelxl_version_number 2017/1
_shelx_space_group_comment
;
The symmetry employed for this shelxl refinement is uniquely defined
by the following loop, which should always be used as a source of
symmetry information in preference to the above space-group names.
They are only intended as comments.
;
_shelx_estimated_absorpt_t_max 0.894
_shelx_estimated_absorpt_t_min 0.776
_olex2_refinement_description
;
1. Fixed Uiso
 At 1.2 times of:
  All C(H) groups
 At 1.5 times of:
  All C(H,H,H) groups, All O(H,H) groups
2. Rigid bond restraints
 C5, N5, C1
 with sigma for 1-2 distances of 0.01 and sigma for 1-3 distances of 0.01
3.a Free rotating group:
 O5(H5A,H5B)
3.b Aromatic/amide H refined with riding coordinates:
 C41(H41), C35(H35), C37(H37), C36(H36), C42(H42), C43(H43), C10(H10),
 C11(H11), C14(H14), C16(H16), C12(H12), C15(H15), C7(H7), C8(H8), C9(H9),
 C48(H48), C47(H47), C46(H46), C27(H27), C28(H28), C29(H29), C21(H21), C22(H22),
  C23(H23), C1(H1), C34(H34), C32(H32), C33(H33), C3(H3), C2(H2), C53(H53)
3.c Idealised Me refined as rotating group:
 C52(H52A,H52B,H52C), C51(H51A,H51B,H51C)
;
_olex2_submission_special_instructions 'No special instructions were received'

loop_
_space_group_symop_operation_xyz
'x, y, z'
'-x+1/2, y+1/2, -z+1/2'
'-x, -y, -z'
'x-1/2, -y-1/2, z-1/2'

loop_
_atom_site_label
_atom_site_type_symbol
_atom_site_fract_x
_atom_site_fract_y
_atom_site_fract_z
_atom_site_U_iso_or_equiv
_atom_site_adp_type
_atom_site_occupancy
_atom_site_site_symmetry_order
_atom_site_calc_flag
_atom_site_refinement_flags_posn
_atom_site_refinement_flags_adp
_atom_site_disorder_assembly
_atom_site_disorder_group
Cu1 Cu 0.36230(5) 0.15827(2) 0.78725(3) 0.0487(2) Uani 1 1 d . . . .
Cu2 Cu 0.05199(5) 0.14663(2) 0.74181(3) 0.0500(2) Uani 1 1 d . . . .
N1 N 0.3708(3) 0.09471(10) 0.7444(2) 0.0434(10) Uani 1 1 d . . . .
N2 N 0.3400(3) 0.22177(11) 0.8270(2) 0.0433(10) Uani 1 1 d . . . .
C39 C -0.0543(4) 0.07038(15) 0.6213(3) 0.0437(12) Uani 1 1 d . . . .
C40 C 0.0256(4) 0.04832(16) 0.7004(3) 0.0475(12) Uani 1 1 d . . . .
C41 C 0.0388(4) -0.00032(15) 0.7002(3) 0.0598(14) Uani 1 1 d . . . .
H41 H 0.091534 -0.015503 0.750649 0.072 Uiso 1 1 calc R . . .
C38 C -0.1214(4) 0.04284(17) 0.5467(3) 0.0564(14) Uani 1 1 d . . . .
C35 C -0.1417(5) 0.14023(16) 0.5517(3) 0.0610(14) Uani 1 1 d . . . .
H35 H -0.148480 0.173110 0.552212 0.073 Uiso 1 1 calc R . . .
C37 C -0.2038(5) 0.06736(19) 0.4730(3) 0.0747(17) Uani 1 1 d . . . .
H37 H -0.250555 0.050591 0.422508 0.090 Uiso 1 1 calc R . . .
C36 C -0.2150(5) 0.11481(19) 0.4754(3) 0.0686(16) Uani 1 1 d . . . .
H36 H -0.270470 0.130815 0.427210 0.082 Uiso 1 1 calc R . . .
C42 C -0.0259(5) -0.02695(16) 0.6253(3) 0.0686(16) Uani 1 1 d . . . .
H42 H -0.014422 -0.059654 0.626398 0.082 Uiso 1 1 calc R . . .
C43 C -0.1058(5) -0.00637(17) 0.5503(3) 0.0729(17) Uani 1 1 d . . . .
H43 H -0.149779 -0.025026 0.501707 0.088 Uiso 1 1 calc R . . .
N8 N -0.0638(3) 0.11866(12) 0.6224(2) 0.0456(10) Uani 1 1 d . . . .
N6 N 0.0814(3) 0.08051(11) 0.7703(2) 0.0438(10) Uani 1 1 d . . . .
N3 N 0.4890(3) 0.12965(12) 0.9022(2) 0.0443(10) Uani 1 1 d . . . .
N5 N 0.4739(4) 0.19840(16) 0.7252(3) 0.0638(12) Uani 1 1 d . U A 1
C18 C 0.5098(4) 0.08235(15) 0.8918(3) 0.0424(12) Uani 1 1 d . . . .
C13 C 0.5891(4) 0.05464(17) 0.9613(3) 0.0520(13) Uani 1 1 d . . . .
C17 C 0.4443(4) 0.06189(15) 0.8063(3) 0.0451(12) Uani 1 1 d . . . .
C10 C 0.5469(4) 0.14952(16) 0.9807(3) 0.0529(13) Uani 1 1 d . . . .
H10 H 0.532686 0.181501 0.988246 0.063 Uiso 1 1 calc R . . .
C11 C 0.6282(5) 0.12468(18) 1.0526(3) 0.0612(14) Uani 1 1 d . . . .
H11 H 0.667633 0.139998 1.106519 0.073 Uiso 1 1 calc R . . .
C14 C 0.6030(5) 0.00605(17) 0.9457(3) 0.0699(16) Uani 1 1 d . . . .
H14 H 0.655759 -0.012864 0.990420 0.084 Uiso 1 1 calc R . . .
C16 C 0.4597(4) 0.01423(16) 0.7947(3) 0.0581(14) Uani 1 1 d . . . .
H16 H 0.417324 0.000034 0.740196 0.070 Uiso 1 1 calc R . . .
C12 C 0.6491(5) 0.07806(18) 1.0430(3) 0.0687(16) Uani 1 1 d . . . .
H12 H 0.703329 0.061272 1.090567 0.082 Uiso 1 1 calc R . . .
C15 C 0.5384(5) -0.01312(15) 0.8642(3) 0.0649(15) Uani 1 1 d . . . .
H15 H 0.547041 -0.045322 0.854796 0.078 Uiso 1 1 calc R . . .
C6 C 0.3805(5) 0.25945(16) 0.7860(3) 0.0523(13) Uani 1 1 d . . . .
C5 C 0.4542(5) 0.24567(19) 0.7324(3) 0.0578(14) Uani 1 1 d . U A 1
C7 C 0.3564(5) 0.30705(17) 0.7903(3) 0.0655(16) Uani 1 1 d . . . .
H7 H 0.307107 0.317142 0.823472 0.079 Uiso 1 1 calc R . . .
C8 C 0.4059(7) 0.34107(19) 0.7447(4) 0.086(2) Uani 1 1 d . . . .
H8 H 0.387414 0.373024 0.748082 0.103 Uiso 1 1 calc R . . .
C9 C 0.4787(7) 0.3280(3) 0.6970(4) 0.103(2) Uani 1 1 d . . . .
H9 H 0.512925 0.350886 0.669635 0.123 Uiso 1 1 calc R . . .
C4 C 0.5024(7) 0.2805(3) 0.6889(4) 0.091(2) Uani 1 1 d . . . .
N9 N 0.2119(3) 0.14810(12) 0.8801(2) 0.0403(9) Uani 1 1 d . . . .
O1 O 0.2832(3) 0.26819(10) 0.9300(2) 0.0678(10) Uani 1 1 d . . . .
C50 C 0.2948(4) 0.22980(16) 0.8940(3) 0.0496(13) Uani 1 1 d . . . .
C49 C 0.2576(4) 0.18578(15) 0.9335(3) 0.0425(12) Uani 1 1 d . . . .
C48 C 0.2811(4) 0.18327(16) 1.0248(3) 0.0544(14) Uani 1 1 d . . . .
H48 H 0.311271 0.209649 1.060689 0.065 Uiso 1 1 calc R . . .
C45 C 0.1923(4) 0.10701(14) 0.9166(3) 0.0437(12) Uani 1 1 d . . . .
C47 C 0.2595(5) 0.14137(18) 1.0620(3) 0.0642(15) Uani 1 1 d . . . .
H47 H 0.273245 0.139284 1.122992 0.077 Uiso 1 1 calc R . . .
C46 C 0.2168(4) 0.10236(16) 1.0071(3) 0.0550(14) Uani 1 1 d . . . .
H46 H 0.204917 0.073388 1.031180 0.066 Uiso 1 1 calc R . . .
N7 N 0.0428(3) 0.21372(11) 0.7137(2) 0.0492(10) Uani 1 1 d . . . .
C26 C -0.0115(5) 0.24248(17) 0.7624(3) 0.0505(13) Uani 1 1 d . . . .
C31 C -0.0652(5) 0.2177(2) 0.8196(3) 0.0648(15) Uani 1 1 d . . . .
C27 C -0.0160(5) 0.29144(19) 0.7624(3) 0.0768(17) Uani 1 1 d . . . .
H27 H 0.017624 0.308312 0.725329 0.092 Uiso 1 1 calc R . . .
C28 C -0.0700(8) 0.3163(2) 0.8170(5) 0.114(3) Uani 1 1 d . . . .
H28 H -0.070126 0.349320 0.817184 0.136 Uiso 1 1 calc R . . .
C30 C -0.1189(6) 0.2430(3) 0.8743(5) 0.094(2) Uani 1 1 d . . . .
C29 C -0.1220(8) 0.2921(3) 0.8694(5) 0.130(3) Uani 1 1 d . . . .
H29 H -0.161038 0.308895 0.903148 0.156 Uiso 1 1 calc R . . .
N10 N -0.0590(4) 0.16972(15) 0.8201(3) 0.0564(11) Uani 1 1 d . . . .
O3 O 0.0792(3) 0.27298(10) 0.62320(19) 0.0692(10) Uani 1 1 d . . . .
C20 C 0.2450(4) 0.12456(15) 0.6044(3) 0.0445(12) Uani 1 1 d . . . .
C24 C 0.1376(4) 0.19510(15) 0.6027(3) 0.0474(13) Uani 1 1 d . . . .
C25 C 0.0864(4) 0.23177(16) 0.6507(3) 0.0486(13) Uani 1 1 d . . . .
C21 C 0.2138(4) 0.12550(16) 0.5124(3) 0.0516(13) Uani 1 1 d . . . .
H21 H 0.240165 0.101369 0.482868 0.062 Uiso 1 1 calc R . . .
C22 C 0.1431(4) 0.16263(17) 0.4651(3) 0.0588(14) Uani 1 1 d . . . .
H22 H 0.121349 0.163824 0.403269 0.071 Uiso 1 1 calc R . . .
C23 C 0.1047(4) 0.19815(16) 0.5108(3) 0.0552(14) Uani 1 1 d . . . .
H23 H 0.057677 0.223616 0.480069 0.066 Uiso 1 1 calc R . . .
N4 N 0.2075(3) 0.15937(12) 0.6495(2) 0.0463(10) Uani 1 1 d . . . .
C19 C 0.3220(4) 0.08452(16) 0.6571(3) 0.0511(13) Uani 1 1 d . . . .
O2 O 0.3344(3) 0.04808(11) 0.61774(19) 0.0749(11) Uani 1 1 d . . . .
C44 C 0.1403(4) 0.06608(16) 0.8535(3) 0.0505(13) Uani 1 1 d . . . .
O4 O 0.1532(3) 0.02531(10) 0.88466(19) 0.0776(11) Uani 1 1 d . . . .
C1 C 0.5430(6) 0.1845(2) 0.6772(4) 0.0902(19) Uani 1 1 d . U . .
H1 H 0.557065 0.152218 0.673056 0.108 Uiso 1 1 calc R . A .
C34 C -0.1051(5) 0.1455(2) 0.8724(4) 0.0841(17) Uani 1 1 d . . . .
H34 H -0.099223 0.112594 0.872684 0.101 Uiso 1 1 calc R . . .
C32 C -0.1693(7) 0.2153(3) 0.9283(5) 0.128(3) Uani 1 1 d . . . .
H32 H -0.207688 0.230408 0.964445 0.153 Uiso 1 1 calc R . . .
C33 C -0.1633(7) 0.1674(3) 0.9287(4) 0.118(3) Uani 1 1 d . . . .
H33 H -0.196388 0.149416 0.964702 0.141 Uiso 1 1 calc R . . .
C3 C 0.5773(8) 0.2626(3) 0.6390(5) 0.132(3) Uani 1 1 d . . . .
H3 H 0.614034 0.283954 0.610505 0.158 Uiso 1 1 calc R . . .
C2 C 0.5962(8) 0.2166(3) 0.6319(5) 0.138(3) Uani 1 1 d . . . .
H2 H 0.643559 0.205743 0.597856 0.166 Uiso 1 1 calc R . . .
C53 C -0.2248(19) -0.0287(11) 0.7638(15) 0.322(17) Uani 1 1 d . . . .
H53 H -0.170598 -0.013355 0.813464 0.387 Uiso 1 1 calc R . . .
N11 N -0.3097(10) -0.0079(3) 0.6938(8) 0.153(3) Uani 1 1 d . . . .
C52 C -0.3122(11) 0.0446(3) 0.6995(9) 0.296(8) Uani 1 1 d . . . .
H52A H -0.275337 0.058132 0.658551 0.444 Uiso 1 1 calc GR . . .
H52B H -0.265758 0.054471 0.759184 0.444 Uiso 1 1 calc GR . . .
H52C H -0.397183 0.055224 0.684440 0.444 Uiso 1 1 calc GR . . .
C51 C -0.3954(11) -0.0292(4) 0.6193(7) 0.252(7) Uani 1 1 d . . . .
H51A H -0.367754 -0.060743 0.612414 0.378 Uiso 1 1 calc GR . . .
H51B H -0.401711 -0.010880 0.567030 0.378 Uiso 1 1 calc GR . . .
H51C H -0.475710 -0.030725 0.627213 0.378 Uiso 1 1 calc GR . . .
O6 O -0.2314(18) -0.0718(4) 0.7505(14) 0.362(12) Uani 1 1 d . . . .
O5 O 0.0438(9) -0.0475(3) 0.9551(11) 0.414(7) Uani 1 1 d . . . .
H5A H 0.083550 -0.031839 1.001580 0.620 Uiso 1 1 d G . . .
H5B H 0.019852 -0.029061 0.910389 0.620 Uiso 1 1 d G . . .

loop_
_atom_site_aniso_label
_atom_site_aniso_U_11
_atom_site_aniso_U_22
_atom_site_aniso_U_33
_atom_site_aniso_U_23
_atom_site_aniso_U_13
_atom_site_aniso_U_12
Cu1 0.0585(4) 0.0391(3) 0.0434(4) -0.0006(3) 0.0099(3) 0.0006(3)
Cu2 0.0620(4) 0.0384(3) 0.0455(4) 0.0019(3) 0.0122(3) 0.0027(3)
N1 0.051(3) 0.033(2) 0.037(2) -0.0044(19) 0.0029(19) 0.0028(18)
N2 0.051(3) 0.034(2) 0.045(3) 0.0036(19) 0.017(2) -0.0013(19)
C39 0.057(3) 0.032(3) 0.040(3) -0.003(2) 0.012(3) -0.007(2)
C40 0.053(3) 0.039(3) 0.046(3) 0.004(3) 0.009(2) -0.006(2)
C41 0.077(4) 0.034(3) 0.056(4) -0.002(3) 0.004(3) -0.001(3)
C38 0.064(4) 0.051(3) 0.045(4) 0.001(3) 0.006(3) -0.010(3)
C35 0.060(4) 0.050(3) 0.066(4) 0.012(3) 0.012(3) -0.001(3)
C37 0.088(5) 0.062(4) 0.053(4) 0.001(3) -0.005(3) -0.013(3)
C36 0.061(4) 0.075(4) 0.052(4) 0.013(3) -0.004(3) -0.001(3)
C42 0.092(5) 0.034(3) 0.072(4) 0.000(3) 0.017(3) -0.009(3)
C43 0.105(5) 0.044(4) 0.059(4) -0.011(3) 0.012(3) -0.018(3)
N8 0.050(3) 0.038(2) 0.041(3) 0.0036(19) 0.005(2) -0.0005(19)
N6 0.054(3) 0.032(2) 0.033(2) -0.0005(19) -0.0024(19) 0.0005(18)
N3 0.047(3) 0.040(2) 0.042(3) -0.0036(19) 0.009(2) -0.0032(19)
N5 0.058(3) 0.081(3) 0.059(3) -0.002(2) 0.028(2) -0.008(3)
C18 0.047(3) 0.037(3) 0.043(3) 0.002(3) 0.014(2) 0.005(2)
C13 0.055(4) 0.051(3) 0.046(4) 0.002(3) 0.011(3) 0.013(3)
C17 0.046(3) 0.041(3) 0.046(3) 0.002(3) 0.011(3) 0.001(2)
C10 0.050(3) 0.050(3) 0.055(4) -0.009(3) 0.013(3) -0.001(3)
C11 0.067(4) 0.069(4) 0.039(3) -0.008(3) 0.005(3) 0.001(3)
C14 0.086(4) 0.053(4) 0.062(4) 0.012(3) 0.013(3) 0.030(3)
C16 0.065(4) 0.048(3) 0.055(4) -0.005(3) 0.011(3) 0.010(3)
C12 0.073(4) 0.069(4) 0.046(4) 0.006(3) -0.005(3) 0.021(3)
C15 0.085(4) 0.039(3) 0.065(4) 0.001(3) 0.018(3) 0.020(3)
C6 0.059(4) 0.040(3) 0.042(3) -0.002(3) -0.005(3) -0.006(3)
C5 0.063(4) 0.046(3) 0.060(4) 0.012(3) 0.016(3) -0.010(3)
C7 0.083(4) 0.040(3) 0.055(4) 0.003(3) -0.002(3) -0.011(3)
C8 0.109(6) 0.043(4) 0.074(5) 0.004(3) -0.011(4) -0.024(4)
C9 0.123(7) 0.077(6) 0.095(6) 0.025(4) 0.017(4) -0.039(5)
C4 0.085(5) 0.091(6) 0.094(5) 0.013(4) 0.024(4) -0.032(4)
N9 0.042(2) 0.041(2) 0.036(2) -0.002(2) 0.0097(18) -0.0020(19)
O1 0.091(3) 0.0384(19) 0.073(2) -0.0177(18) 0.026(2) -0.0034(18)
C50 0.043(3) 0.038(3) 0.056(4) -0.006(3) 0.000(3) -0.005(2)
C49 0.041(3) 0.037(3) 0.050(4) -0.007(3) 0.016(2) 0.003(2)
C48 0.060(4) 0.053(3) 0.047(4) -0.013(3) 0.014(3) -0.003(3)
C45 0.049(3) 0.031(3) 0.046(3) 0.008(3) 0.009(2) 0.005(2)
C47 0.086(4) 0.063(4) 0.041(3) -0.007(3) 0.018(3) 0.010(3)
C46 0.061(4) 0.053(3) 0.046(4) 0.009(3) 0.011(3) 0.005(3)
N7 0.052(3) 0.039(2) 0.051(3) 0.000(2) 0.009(2) 0.012(2)
C26 0.056(4) 0.038(3) 0.052(4) -0.005(3) 0.011(3) 0.011(3)
C31 0.061(4) 0.072(4) 0.058(4) -0.013(3) 0.015(3) 0.024(3)
C27 0.096(5) 0.066(4) 0.064(4) -0.006(3) 0.020(3) 0.030(3)
C28 0.167(8) 0.056(5) 0.115(7) -0.010(4) 0.043(5) 0.032(5)
C30 0.094(6) 0.105(6) 0.094(5) 0.000(5) 0.049(4) 0.036(5)
C29 0.147(8) 0.122(8) 0.129(7) -0.014(6) 0.056(5) 0.063(6)
N10 0.055(3) 0.060(3) 0.056(3) 0.001(2) 0.022(2) 0.007(2)
O3 0.097(3) 0.0382(19) 0.066(2) 0.0170(18) 0.0183(19) 0.0047(19)
C20 0.047(3) 0.039(3) 0.041(3) -0.001(3) 0.006(2) -0.004(2)
C24 0.047(3) 0.041(3) 0.049(4) 0.013(3) 0.009(3) -0.011(2)
C25 0.062(4) 0.034(3) 0.044(3) 0.001(3) 0.010(3) 0.000(3)
C21 0.058(4) 0.058(3) 0.035(3) -0.009(3) 0.011(3) -0.003(3)
C22 0.061(4) 0.070(4) 0.040(3) 0.011(3) 0.009(3) -0.003(3)
C23 0.056(4) 0.054(3) 0.048(4) 0.012(3) 0.007(3) -0.002(3)
N4 0.055(3) 0.033(2) 0.040(3) 0.005(2) 0.002(2) 0.000(2)
C19 0.049(3) 0.046(3) 0.047(4) -0.009(3) 0.002(3) 0.003(3)
O2 0.091(3) 0.061(2) 0.048(2) -0.0204(18) -0.0103(18) 0.021(2)
C44 0.058(4) 0.038(3) 0.049(4) 0.002(3) 0.008(3) -0.004(3)
O4 0.106(3) 0.037(2) 0.061(2) 0.0105(18) -0.0098(19) -0.0095(19)
C1 0.092(6) 0.085(5) 0.104(5) 0.017(4) 0.047(4) 0.008(4)
C34 0.065(5) 0.106(5) 0.090(5) -0.006(4) 0.038(4) -0.006(4)
C32 0.128(7) 0.157(8) 0.129(7) -0.010(7) 0.083(5) 0.043(6)
C33 0.115(6) 0.163(7) 0.109(6) 0.017(6) 0.082(5) 0.016(6)
C3 0.133(8) 0.144(7) 0.147(7) 0.037(7) 0.085(6) -0.023(7)
C2 0.144(8) 0.165(8) 0.146(7) 0.018(7) 0.101(6) -0.004(7)
C53 0.143(16) 0.63(6) 0.26(2) 0.01(3) 0.156(15) -0.02(3)
N11 0.136(9) 0.164(8) 0.198(10) -0.010(7) 0.108(7) -0.015(6)
C52 0.346(17) 0.127(8) 0.59(2) -0.070(11) 0.394(18) -0.062(9)
C51 0.159(11) 0.379(17) 0.223(13) -0.110(13) 0.071(9) 0.003(11)
O6 0.357(19) 0.283(12) 0.55(3) 0.162(14) 0.285(18) 0.095(11)
O5 0.220(10) 0.312(9) 0.794(18) 0.299(12) 0.282(12) 0.055(7)

loop_
_atom_type_symbol
_atom_type_description
_atom_type_scat_dispersion_real
_atom_type_scat_dispersion_imag
_atom_type_scat_source
C C 0.0033 0.0016 'International Tables Vol C Tables 4.2.6.8 and 6.1.1.4'
H H 0.0000 0.0000 'International Tables Vol C Tables 4.2.6.8 and 6.1.1.4'
Cu Cu 0.3201 1.2651 'International Tables Vol C Tables 4.2.6.8 and 6.1.1.4'
N N 0.0061 0.0033 'International Tables Vol C Tables 4.2.6.8 and 6.1.1.4'
O O 0.0106 0.0060 'International Tables Vol C Tables 4.2.6.8 and 6.1.1.4'

loop_
_geom_angle_atom_site_label_1
_geom_angle_atom_site_label_2
_geom_angle_atom_site_label_3
_geom_angle
N1 Cu1 N2 175.67(15)
N1 Cu1 N3 81.27(14)
N1 Cu1 N5 102.70(16)
N1 Cu1 N4 77.85(14)
N2 Cu1 N3 101.50(14)
N2 Cu1 N5 79.87(17)
N2 Cu1 N4 98.95(13)
N3 Cu1 N5 105.33(15)
N3 Cu1 N4 157.89(13)
N5 Cu1 N4 86.42(13)
N8 Cu2 N9 157.67(13)
N8 Cu2 N10 109.30(14)
N6 Cu2 N8 81.64(14)
N6 Cu2 N9 77.04(13)
N6 Cu2 N7 173.21(16)
N6 Cu2 N10 104.34(16)
N7 Cu2 N8 101.03(14)
N7 Cu2 N9 99.47(13)
N7 Cu2 N10 80.78(17)
N10 Cu2 N9 82.65(13)
C17 N1 Cu1 116.8(3)
C19 N1 Cu1 120.7(3)
C19 N1 C17 121.9(4)
C6 N2 Cu1 116.8(3)
C50 N2 Cu1 122.5(3)
C50 N2 C6 120.6(4)
C38 C39 C40 120.6(4)
N8 C39 C40 116.9(4)
N8 C39 C38 122.5(4)
C41 C40 C39 118.0(4)
C41 C40 N6 128.3(4)
N6 C40 C39 113.7(4)
C40 C41 H41 119.6
C40 C41 C42 120.7(4)
C42 C41 H41 119.6
C39 C38 C37 116.8(4)
C43 C38 C39 119.1(4)
C43 C38 C37 124.0(5)
C36 C35 H35 119.0
N8 C35 H35 119.0
N8 C35 C36 122.1(4)
C38 C37 H37 119.8
C36 C37 C38 120.4(5)
C36 C37 H37 119.8
C35 C36 H36 120.2
C37 C36 C35 119.5(5)
C37 C36 H36 120.2
C41 C42 H42 119.1
C43 C42 C41 121.7(4)
C43 C42 H42 119.1
C38 C43 H43 120.1
C42 C43 C38 119.8(4)
C42 C43 H43 120.1
C39 N8 Cu2 111.3(3)
C35 N8 Cu2 130.1(3)
C35 N8 C39 118.7(4)
C40 N6 Cu2 116.1(3)
C44 N6 Cu2 121.4(3)
C44 N6 C40 122.1(4)
C18 N3 Cu1 111.6(3)
C10 N3 Cu1 130.2(3)
C10 N3 C18 118.1(4)
C5 N5 Cu1 109.7(4)
C1 N5 Cu1 131.0(4)
C1 N5 C5 118.9(5)
N3 C18 C13 122.4(4)
N3 C18 C17 116.6(4)
C13 C18 C17 121.0(4)
C18 C13 C14 118.8(4)
C18 C13 C12 116.7(4)
C14 C13 C12 124.6(5)
N1 C17 C18 113.5(4)
C16 C17 N1 128.5(4)
C16 C17 C18 118.0(4)
N3 C10 H10 118.5
N3 C10 C11 123.0(4)
C11 C10 H10 118.5
C10 C11 H11 120.4
C12 C11 C10 119.2(4)
C12 C11 H11 120.4
C13 C14 H14 120.2
C15 C14 C13 119.6(4)
C15 C14 H14 120.2
C17 C16 H16 119.7
C17 C16 C15 120.6(4)
C15 C16 H16 119.7
C13 C12 H12 119.7
C11 C12 C13 120.6(4)
C11 C12 H12 119.7
C14 C15 C16 122.0(4)
C14 C15 H15 119.0
C16 C15 H15 119.0
N2 C6 C5 114.6(4)
C7 C6 N2 128.0(5)
C7 C6 C5 117.4(5)
N5 C5 C6 117.4(5)
N5 C5 C4 122.6(6)
C4 C5 C6 120.0(6)
C6 C7 H7 119.5
C6 C7 C8 120.9(5)
C8 C7 H7 119.5
C7 C8 H8 119.3
C9 C8 C7 121.4(6)
C9 C8 H8 119.3
C8 C9 H9 120.2
C8 C9 C4 119.5(7)
C4 C9 H9 120.2
C5 C4 C3 115.0(7)
C9 C4 C5 120.6(7)
C9 C4 C3 124.3(7)
C49 N9 Cu2 128.3(3)
C45 N9 Cu2 101.7(3)
C45 N9 C49 119.3(4)
N2 C50 C49 115.0(4)
O1 C50 N2 129.2(4)
O1 C50 C49 115.8(5)
N9 C49 C50 119.1(4)
N9 C49 C48 121.1(4)
C48 C49 C50 119.5(4)
C49 C48 H48 120.3
C47 C48 C49 119.5(4)
C47 C48 H48 120.3
N9 C45 C46 121.8(4)
N9 C45 C44 117.0(4)
C46 C45 C44 121.2(4)
C48 C47 H47 120.5
C48 C47 C46 119.0(4)
C46 C47 H47 120.5
C45 C46 C47 119.2(4)
C45 C46 H46 120.4
C47 C46 H46 120.4
C26 N7 Cu2 116.1(3)
C25 N7 Cu2 122.2(3)
C25 N7 C26 121.8(4)
N7 C26 C31 115.2(4)
C27 C26 N7 127.1(5)
C27 C26 C31 117.7(5)
C30 C31 C26 120.4(6)
N10 C31 C26 117.3(5)
N10 C31 C30 122.2(6)
C26 C27 H27 119.3
C26 C27 C28 121.5(6)
C28 C27 H27 119.3
C27 C28 H28 120.2
C29 C28 C27 119.7(6)
C29 C28 H28 120.2
C31 C30 C32 116.0(7)
C29 C30 C31 118.5(7)
C29 C30 C32 125.4(7)
C28 C29 C30 122.1(7)
C28 C29 H29 118.9
C30 C29 H29 118.9
C31 N10 Cu2 109.8(4)
C34 N10 Cu2 130.1(4)
C34 N10 C31 119.6(5)
C21 C20 C19 120.1(4)
N4 C20 C21 121.7(4)
N4 C20 C19 118.2(4)
C23 C24 C25 118.4(4)
N4 C24 C25 119.3(4)
N4 C24 C23 122.3(4)
N7 C25 C24 114.3(4)
O3 C25 N7 128.2(4)
O3 C25 C24 117.2(4)
C20 C21 H21 120.4
C22 C21 C20 119.3(4)
C22 C21 H21 120.4
C21 C22 H22 120.4
C21 C22 C23 119.3(4)
C23 C22 H22 120.4
C24 C23 C22 119.0(4)
C24 C23 H23 120.5
C22 C23 H23 120.5
C20 N4 Cu1 102.5(3)
C24 N4 Cu1 131.2(3)
C24 N4 C20 118.5(4)
N1 C19 C20 112.3(4)
O2 C19 N1 128.6(4)
O2 C19 C20 119.1(4)
N6 C44 C45 112.4(4)
O4 C44 N6 129.3(4)
O4 C44 C45 118.2(4)
N5 C1 H1 118.7
N5 C1 C2 122.7(6)
C2 C1 H1 118.7
N10 C34 H34 118.6
N10 C34 C33 122.7(6)
C33 C34 H34 118.6
C30 C32 H32 119.1
C33 C32 C30 121.7(7)
C33 C32 H32 119.1
C34 C33 H33 121.1
C32 C33 C34 117.7(7)
C32 C33 H33 121.1
C4 C3 H3 118.8
C2 C3 C4 122.3(8)
C2 C3 H3 118.8
C1 C2 H2 120.8
C3 C2 C1 118.4(8)
C3 C2 H2 120.8
N11 C53 H53 126.2
O6 C53 H53 126.2
O6 C53 N11 108(3)
C53 N11 C52 114.1(18)
C53 N11 C51 128.5(17)
C51 N11 C52 117.3(12)
N11 C52 H52A 109.5
N11 C52 H52B 109.5
N11 C52 H52C 109.5
H52A C52 H52B 109.5
H52A C52 H52C 109.5
H52B C52 H52C 109.5
N11 C51 H51A 109.5
N11 C51 H51B 109.5
N11 C51 H51C 109.5
H51A C51 H51B 109.5
H51A C51 H51C 109.5
H51B C51 H51C 109.5
H5A O5 H5B 109.7

loop_
_geom_bond_atom_site_label_1
_geom_bond_atom_site_label_2
_geom_bond_distance
Cu1 N1 1.930(3)
Cu1 N2 1.941(3)
Cu1 N3 2.075(3)
Cu1 N5 2.161(4)
Cu1 N4 2.306(3)
Cu2 N8 2.071(3)
Cu2 N6 1.920(3)
Cu2 N9 2.339(3)
Cu2 N7 1.937(3)
Cu2 N10 2.141(4)
N1 C17 1.405(5)
N1 C19 1.342(5)
N2 C6 1.400(5)
N2 C50 1.344(5)
C39 C40 1.425(5)
C39 C38 1.409(5)
C39 N8 1.365(4)
C40 C41 1.379(5)
C40 N6 1.411(5)
C41 H41 0.9300
C41 C42 1.392(5)
C38 C37 1.413(6)
C38 C43 1.396(5)
C35 H35 0.9300
C35 C36 1.416(5)
C35 N8 1.324(5)
C37 H37 0.9300
C37 C36 1.345(5)
C36 H36 0.9300
C42 H42 0.9300
C42 C43 1.364(6)
C43 H43 0.9300
N6 C44 1.330(5)
N3 C18 1.373(4)
N3 C10 1.326(4)
N5 C5 1.362(5)
N5 C1 1.319(6)
C18 C13 1.406(5)
C18 C17 1.435(5)
C13 C14 1.410(5)
C13 C12 1.413(5)
C17 C16 1.374(5)
C10 H10 0.9300
C10 C11 1.395(5)
C11 H11 0.9300
C11 C12 1.352(5)
C14 H14 0.9300
C14 C15 1.368(5)
C16 H16 0.9300
C16 C15 1.398(5)
C12 H12 0.9300
C15 H15 0.9300
C6 C5 1.428(6)
C6 C7 1.375(5)
C5 C4 1.410(7)
C7 H7 0.9300
C7 C8 1.423(7)
C8 H8 0.9300
C8 C9 1.342(8)
C9 H9 0.9300
C9 C4 1.382(7)
C4 C3 1.430(8)
N9 C49 1.350(4)
N9 C45 1.345(4)
O1 C50 1.250(5)
C50 C49 1.511(6)
C49 C48 1.385(5)
C48 H48 0.9300
C48 C47 1.378(5)
C45 C46 1.375(5)
C45 C44 1.514(5)
C47 H47 0.9300
C47 C46 1.386(5)
C46 H46 0.9300
N7 C26 1.396(5)
N7 C25 1.353(5)
C26 C31 1.430(6)
C26 C27 1.380(6)
C31 C30 1.408(7)
C31 N10 1.355(5)
C27 H27 0.9300
C27 C28 1.403(7)
C28 H28 0.9300
C28 C29 1.351(8)
C30 C29 1.385(8)
C30 C32 1.411(8)
C29 H29 0.9300
N10 C34 1.309(6)
O3 C25 1.234(4)
C20 C21 1.383(5)
C20 N4 1.363(5)
C20 C19 1.501(5)
C24 C25 1.509(6)
C24 C23 1.384(5)
C24 N4 1.343(5)
C21 H21 0.9300
C21 C22 1.379(5)
C22 H22 0.9300
C22 C23 1.387(5)
C23 H23 0.9300
C19 O2 1.234(4)
C44 O4 1.240(4)
C1 H1 0.9300
C1 C2 1.409(8)
C34 H34 0.9300
C34 C33 1.415(7)
C32 H32 0.9300
C32 C33 1.352(7)
C33 H33 0.9300
C3 H3 0.9300
C3 C2 1.323(8)
C2 H2 0.9300
C53 H53 0.9300
C53 N11 1.34(2)
C53 O6 1.23(3)
N11 C52 1.484(11)
N11 C51 1.393(9)
C52 H52A 0.9600
C52 H52B 0.9600
C52 H52C 0.9600
C51 H51A 0.9600
C51 H51B 0.9600
C51 H51C 0.9600
O5 H5A 0.8498
O5 H5B 0.8492

loop_
_geom_hbond_atom_site_label_D
_geom_hbond_atom_site_label_H
_geom_hbond_atom_site_label_A
_geom_hbond_distance_DH
_geom_hbond_distance_HA
_geom_hbond_distance_DA
_geom_hbond_angle_DHA
_geom_hbond_site_symmetry_A
_geom_hbond_publ_flag
C41 H41 O4 0.93 2.31 2.874(5) 118.4 . yes
C35 H35 O1 0.93 2.47 3.167(5) 131.7 4_565 yes
C10 H10 O3 0.93 2.40 3.077(5) 129.5 4_666 yes
C16 H16 O2 0.93 2.30 2.859(5) 118.3 . yes
C7 H7 O1 0.93 2.27 2.831(6) 118.6 . yes
C27 H27 O3 0.93 2.20 2.809(6) 122.0 . yes

loop_
_geom_torsion_atom_site_label_1
_geom_torsion_atom_site_label_2
_geom_torsion_atom_site_label_3
_geom_torsion_atom_site_label_4
_geom_torsion
Cu1 N1 C17 C18 -4.3(5)
Cu1 N1 C17 C16 175.5(4)
Cu1 N1 C19 C20 -10.0(5)
Cu1 N1 C19 O2 169.0(4)
Cu1 N2 C6 C5 -11.3(5)
Cu1 N2 C6 C7 167.7(4)
Cu1 N2 C50 O1 174.9(3)
Cu1 N2 C50 C49 -2.5(5)
Cu1 N3 C18 C13 -178.0(3)
Cu1 N3 C18 C17 0.8(4)
Cu1 N3 C10 C11 178.5(3)
Cu1 N5 C5 C6 7.3(5)
Cu1 N5 C5 C4 -172.1(4)
Cu1 N5 C1 C2 171.2(5)
Cu2 N6 C44 C45 -7.0(5)
Cu2 N6 C44 O4 170.3(4)
Cu2 N9 C49 C50 -50.0(5)
Cu2 N9 C49 C48 135.7(4)
Cu2 N9 C45 C46 -146.9(4)
Cu2 N9 C45 C44 32.3(4)
Cu2 N7 C26 C31 -6.5(5)
Cu2 N7 C26 C27 172.0(4)
Cu2 N7 C25 O3 175.2(3)
Cu2 N7 C25 C24 2.1(5)
Cu2 N10 C34 C33 171.6(4)
N1 C17 C16 C15 179.3(4)
N2 C6 C5 N5 1.7(6)
N2 C6 C5 C4 -178.9(4)
N2 C6 C7 C8 179.5(4)
N2 C50 C49 N9 -32.6(6)
N2 C50 C49 C48 141.7(4)
C39 C40 C41 C42 -1.1(7)
C39 C40 N6 Cu2 -5.7(5)
C39 C40 N6 C44 167.7(4)
C39 C38 C37 C36 0.6(7)
C39 C38 C43 C42 -0.3(7)
C40 C39 C38 C37 176.5(4)
C40 C39 C38 C43 -1.8(7)
C40 C39 N8 Cu2 2.7(5)
C40 C39 N8 C35 -176.8(4)
C40 C41 C42 C43 -1.1(8)
C40 N6 C44 C45 180.0(4)
C40 N6 C44 O4 -2.7(7)
C41 C40 N6 Cu2 174.6(4)
C41 C40 N6 C44 -12.0(7)
C41 C42 C43 C38 1.8(8)
C38 C39 C40 C41 2.5(7)
C38 C39 C40 N6 -177.2(4)
C38 C39 N8 Cu2 -178.5(3)
C38 C39 N8 C35 2.0(6)
C38 C37 C36 C35 1.2(8)
C37 C38 C43 C42 -178.5(5)
C36 C35 N8 Cu2 -179.4(3)
C36 C35 N8 C39 -0.1(7)
C43 C38 C37 C36 178.8(5)
N8 C39 C40 C41 -178.6(4)
N8 C39 C40 N6 1.7(6)
N8 C39 C38 C37 -2.3(7)
N8 C39 C38 C43 179.4(4)
N8 C35 C36 C37 -1.6(8)
N6 C40 C41 C42 178.6(4)
N3 C18 C13 C14 178.5(4)
N3 C18 C13 C12 -1.0(7)
N3 C18 C17 N1 2.1(5)
N3 C18 C17 C16 -177.8(4)
N3 C10 C11 C12 -0.6(7)
N5 C5 C4 C9 179.1(5)
N5 C5 C4 C3 -2.1(8)
N5 C1 C2 C3 0.9(12)
C18 N3 C10 C11 0.5(6)
C18 C13 C14 C15 -0.8(7)
C18 C13 C12 C11 0.9(7)
C18 C17 C16 C15 -0.8(7)
C13 C18 C17 N1 -179.0(4)
C13 C18 C17 C16 1.1(6)
C13 C14 C15 C16 1.0(8)
C17 N1 C19 C20 178.8(4)
C17 N1 C19 O2 -2.2(7)
C17 C18 C13 C14 -0.3(7)
C17 C18 C13 C12 -179.8(4)
C17 C16 C15 C14 -0.2(8)
C10 N3 C18 C13 0.3(6)
C10 N3 C18 C17 179.2(4)
C10 C11 C12 C13 -0.2(7)
C14 C13 C12 C11 -178.6(5)
C12 C13 C14 C15 178.7(5)
C6 N2 C50 O1 -1.2(7)
C6 N2 C50 C49 -178.6(4)
C6 C5 C4 C9 -0.3(8)
C6 C5 C4 C3 178.5(6)
C6 C7 C8 C9 -0.8(9)
C5 N5 C1 C2 -0.8(9)
C5 C6 C7 C8 -1.5(7)
C5 C4 C3 C2 2.2(12)
C7 C6 C5 N5 -177.4(4)
C7 C6 C5 C4 2.0(7)
C7 C8 C9 C4 2.6(10)
C8 C9 C4 C5 -2.0(10)
C8 C9 C4 C3 179.3(7)
C9 C4 C3 C2 -179.0(8)
C4 C3 C2 C1 -1.6(13)
N9 C49 C48 C47 1.1(7)
N9 C45 C46 C47 1.8(7)
N9 C45 C44 N6 -22.0(6)
N9 C45 C44 O4 160.4(4)
O1 C50 C49 N9 149.7(4)
O1 C50 C49 C48 -36.0(6)
C50 N2 C6 C5 165.0(4)
C50 N2 C6 C7 -16.0(7)
C50 C49 C48 C47 -173.1(4)
C49 N9 C45 C46 0.5(6)
C49 N9 C45 C44 179.6(4)
C49 C48 C47 C46 1.3(7)
C48 C47 C46 C45 -2.7(7)
C45 N9 C49 C50 172.3(4)
C45 N9 C49 C48 -1.9(6)
C46 C45 C44 N6 157.2(4)
C46 C45 C44 O4 -20.4(6)
N7 C26 C31 C30 177.8(5)
N7 C26 C31 N10 -0.6(6)
N7 C26 C27 C28 -177.8(5)
C26 N7 C25 O3 -4.7(7)
C26 N7 C25 C24 -177.9(4)
C26 C31 C30 C29 2.0(9)
C26 C31 C30 C32 -180.0(6)
C26 C31 N10 Cu2 6.4(5)
C26 C31 N10 C34 178.9(5)
C26 C27 C28 C29 -1.7(11)
C31 C26 C27 C28 0.6(8)
C31 C30 C29 C28 -3.1(12)
C31 C30 C32 C33 1.6(11)
C31 N10 C34 C33 0.8(9)
C27 C26 C31 C30 -0.8(8)
C27 C26 C31 N10 -179.2(4)
C27 C28 C29 C30 3.0(13)
C30 C31 N10 Cu2 -172.0(4)
C30 C31 N10 C34 0.5(8)
C30 C32 C33 C34 -0.4(12)
C29 C30 C32 C33 179.4(7)
N10 C31 C30 C29 -179.7(5)
N10 C31 C30 C32 -1.7(9)
N10 C34 C33 C32 -0.9(10)
C20 C21 C22 C23 -0.1(7)
C25 N7 C26 C31 173.5(4)
C25 N7 C26 C27 -8.1(7)
C25 C24 C23 C22 -175.0(4)
C25 C24 N4 Cu1 -41.4(6)
C25 C24 N4 C20 175.0(4)
C21 C20 N4 Cu1 -152.2(3)
C21 C20 N4 C24 0.6(6)
C21 C20 C19 N1 163.8(4)
C21 C20 C19 O2 -15.3(7)
C21 C22 C23 C24 -0.6(7)
C23 C24 C25 N7 135.4(4)
C23 C24 C25 O3 -38.6(6)
C23 C24 N4 Cu1 142.3(4)
C23 C24 N4 C20 -1.3(6)
N4 C20 C21 C22 0.1(6)
N4 C20 C19 N1 -16.2(6)
N4 C20 C19 O2 164.7(4)
N4 C24 C25 N7 -41.1(6)
N4 C24 C25 O3 145.0(4)
N4 C24 C23 C22 1.3(7)
C19 N1 C17 C18 167.2(4)
C19 N1 C17 C16 -12.9(7)
C19 C20 C21 C22 -179.9(4)
C19 C20 N4 Cu1 27.8(4)
C19 C20 N4 C24 -179.4(4)
C44 C45 C46 C47 -177.3(4)
C1 N5 C5 C6 -179.1(5)
C1 N5 C5 C4 1.5(8)
C32 C30 C29 C28 179.0(8)
O6 C53 N11 C52 -179.3(12)
O6 C53 N11 C51 2(2)
